data_4086950
loop_
_publ_author_name
'Pal, Shrinwantu'
'Kusumoto, Shuhei'
'Nozaki, Kyoko'

_publ_section_title
;
 Facile Styrene Formation from Ethylene and a Phenylplatinum(II) Complex
 Leading to an Observable Platinum(II) Hydride
;
_journal_issue 3
_journal_name_full Organometallics
_journal_page_first 502
_journal_paper_doi 10.1021/acs.organomet.6b00892
_journal_volume 36
_journal_year 2017
_chemical_formula_sum 'C22 H33 O3 P Pt S2'
_chemical_formula_weight 635.66
_chemical_name_systematic complex7sme2
_space_group_crystal_system monoclinic
_space_group_IT_number 14
_space_group_name_Hall '-P 2yn'
_space_group_name_H-M_alt 'P 1 21/n 1'
_symmetry_cell_setting monoclinic
_symmetry_space_group_name_Hall '-P 2yn'
_symmetry_space_group_name_H-M 'P 1 21/n 1'
_atom_sites_solution_hydrogens geom
_audit_creation_method SHELXL-2014/7
_cell_angle_alpha 90
_cell_angle_beta 94.523(2)
_cell_angle_gamma 90
_cell_formula_units_Z 4
_cell_length_a 8.1930(16)
_cell_length_b 20.507(4)
_cell_length_c 14.174(3)
_cell_measurement_reflns_used 8932
_cell_measurement_temperature 93
_cell_measurement_theta_max 31.1
_cell_measurement_theta_min 2.5
_cell_volume 2374.0(8)
_computing_cell_refinement
;
Rigaku CrystalClear-SM Expert 2.0 r3
;
_computing_data_collection
;
Rigaku CrystalClear-SM Expert 2.0 r3
;
_computing_data_reduction
;
Rigaku CrystalClear-SM Expert 2.0 r3
;
_computing_molecular_graphics 'Yadokari-XG 2009 (Wakita Nemoto et al., 2009)'
_computing_publication_material 'Yadokari-XG 2009 (Wakita,Nemoto et al., 2009)'
_computing_structure_refinement 'SHELXL-2014/7 (Sheldrick, 2014)'
_diffrn_ambient_temperature 93(2)
_diffrn_detector_area_resol_mean 28.5714
_diffrn_measured_fraction_theta_full 0.932
_diffrn_measured_fraction_theta_max 0.782
_diffrn_measurement_device_type
;
Rigaku CrystalClear-SM Expert 2.0 r3
;
_diffrn_measurement_method 'profile data from \w-scans'
_diffrn_radiation_monochromator Confocal
_diffrn_radiation_type MoK\a
_diffrn_radiation_wavelength 0.71075
_diffrn_reflns_av_R_equivalents 0.0316
_diffrn_reflns_av_unetI/netI 0.0407
_diffrn_reflns_Laue_measured_fraction_full 0.932
_diffrn_reflns_Laue_measured_fraction_max 0.782
_diffrn_reflns_limit_h_max 10
_diffrn_reflns_limit_h_min -11
_diffrn_reflns_limit_k_max 19
_diffrn_reflns_limit_k_min -21
_diffrn_reflns_limit_l_max 10
_diffrn_reflns_limit_l_min -20
_diffrn_reflns_number 10599
_diffrn_reflns_point_group_measured_fraction_full 0.932
_diffrn_reflns_point_group_measured_fraction_max 0.782
_diffrn_reflns_theta_full 25.242
_diffrn_reflns_theta_max 31.105
_diffrn_reflns_theta_min 2.454
_diffrn_source 'Rotating Anode'
_exptl_absorpt_coefficient_mu 6.174
_exptl_absorpt_correction_T_max 0.611
_exptl_absorpt_correction_T_min 0.405
_exptl_absorpt_correction_type numerical
_exptl_crystal_colour Colorless
_exptl_crystal_density_diffrn 1.778
_exptl_crystal_description Block
_exptl_crystal_F_000 1256
_exptl_crystal_size_max 0.160
_exptl_crystal_size_mid 0.100
_exptl_crystal_size_min 0.060
_refine_diff_density_max 1.358
_refine_diff_density_min -1.560
_refine_diff_density_rms 0.233
_refine_ls_extinction_method none
_refine_ls_goodness_of_fit_ref 1.113
_refine_ls_matrix_type full
_refine_ls_number_parameters 270
_refine_ls_number_reflns 5968
_refine_ls_number_restraints 0
_refine_ls_restrained_S_all 1.113
_refine_ls_R_factor_all 0.0334
_refine_ls_R_factor_gt 0.0291
_refine_ls_shift/su_max 0.002
_refine_ls_shift/su_mean 0.000
_refine_ls_structure_factor_coef Fsqd
_refine_ls_weighting_details 'w=1/[\s^2^(Fo^2^)+(0.0397P)^2^] where P=(Fo^2^+2Fc^2^)/3'
_refine_ls_weighting_scheme calc
_refine_ls_wR_factor_gt 0.0731
_refine_ls_wR_factor_ref 0.0758
_reflns_Friedel_coverage 0.000
_reflns_number_gt 5389
_reflns_number_total 5968
_reflns_threshold_expression 'I > 2\s(I)'
_cod_data_source_file complex7-sme2.cif
_cod_data_source_block complex7sme2
_cod_depositor_comments
;
The following automatic conversions were performed:

'_exptl_absorpt_correction_type' value 'Numerical' changed to
'numerical' according to
/usr/data/users/saulius/crontab/automatic-downloads/rss-feeds/ACS/lib/dictionaries/cif_core.dic
dictionary named 'cif_core.dic' version 2.4.2 from 2011-04-26.

Automatic conversion script
Id: cif_fix_values 4268 2015-11-12 08:31:59Z antanas 

 Adding full bibliography for 4086950--4086953.cif.
;
_cod_original_sg_symbol_H-M P21/n
_cod_database_code 4086950
_shelx_shelxl_version_number 2014/7
_shelx_space_group_comment
;
The symmetry employed for this shelxl refinement is uniquely defined
by the following loop, which should always be used as a source of
symmetry information in preference to the above space-group names.
They are only intended as comments.
;
_shelx_estimated_absorpt_t_min 0.438
_shelx_estimated_absorpt_t_max 0.708

loop_
_space_group_symop_operation_xyz
'x, y, z'
'-x+1/2, y+1/2, -z+1/2'
'-x, -y, -z'
'x-1/2, -y-1/2, z-1/2'

loop_
_atom_site_label
_atom_site_type_symbol
_atom_site_fract_x
_atom_site_fract_y
_atom_site_fract_z
_atom_site_U_iso_or_equiv
_atom_site_adp_type
_atom_site_occupancy
_atom_site_site_symmetry_order
_atom_site_calc_flag
_atom_site_refinement_flags_posn
_atom_site_refinement_flags_adp
Pt1 Pt 0.28470(2) 0.39873(2) 0.68259(2) 0.00825(5) Uani 1 1 d . .
P1 P 0.49495(10) 0.37654(5) 0.79673(6) 0.00841(16) Uani 1 1 d . .
S1 S 0.43939(10) 0.27925(4) 0.59306(6) 0.01079(17) Uani 1 1 d . .
O1 O 0.2909(3) 0.29810(12) 0.64174(17) 0.0115(5) Uani 1 1 d . .
O2 O 0.4117(3) 0.21772(12) 0.54390(18) 0.0167(6) Uani 1 1 d . .
O3 O 0.4989(3) 0.33165(13) 0.53671(17) 0.0154(5) Uani 1 1 d . .
C1 C 0.6159(4) 0.30298(17) 0.7684(2) 0.0112(7) Uani 1 1 d . .
C2 C 0.5919(4) 0.26400(16) 0.6869(2) 0.0091(6) Uani 1 1 d . .
C3 C 0.6887(4) 0.20975(17) 0.6743(2) 0.0135(7) Uani 1 1 d . .
H1 H 0.6697 0.1844 0.6184 0.016 Uiso 1 1 calc R U
C4 C 0.8125(4) 0.19169(19) 0.7414(3) 0.0153(7) Uani 1 1 d . .
H2 H 0.8796 0.1549 0.7315 0.018 Uiso 1 1 calc R U
C5 C 0.8363(4) 0.22854(18) 0.8233(2) 0.0156(7) Uani 1 1 d . .
H3 H 0.9202 0.2170 0.8704 0.019 Uiso 1 1 calc R U
C6 C 0.7382(4) 0.28219(18) 0.8367(2) 0.0141(7) Uani 1 1 d . .
H4 H 0.7543 0.3059 0.8943 0.017 Uiso 1 1 calc R U
C7 C 0.2596(4) 0.49492(17) 0.7043(2) 0.0108(7) Uani 1 1 d . .
C8 C 0.3304(4) 0.53961(18) 0.6428(3) 0.0156(8) Uani 1 1 d . .
H5 H 0.3872 0.5235 0.5918 0.019 Uiso 1 1 calc R U
C9 C 0.3181(5) 0.60653(18) 0.6561(3) 0.0205(9) Uani 1 1 d . .
H6 H 0.3677 0.6354 0.6145 0.025 Uiso 1 1 calc R U
C10 C 0.2344(5) 0.6319(2) 0.7293(3) 0.0208(8) Uani 1 1 d . .
H7 H 0.2305 0.6776 0.7397 0.025 Uiso 1 1 calc R U
C11 C 0.1563(5) 0.58911(19) 0.7871(3) 0.0192(8) Uani 1 1 d . .
H8 H 0.0958 0.6056 0.8363 0.023 Uiso 1 1 calc R U
C12 C 0.1665(4) 0.52284(18) 0.7731(3) 0.0151(7) Uani 1 1 d . .
H9 H 0.1081 0.4947 0.8117 0.018 Uiso 1 1 calc R U
S2 S 0.05683(10) 0.41382(5) 0.57458(6) 0.01350(17) Uani 1 1 d . .
C13 C 0.1349(5) 0.4123(2) 0.4590(3) 0.0265(9) Uani 1 1 d . .
H10 H 0.2061 0.3742 0.4541 0.040 Uiso 1 1 calc R U
H11 H 0.1977 0.4522 0.4498 0.040 Uiso 1 1 calc R U
H12 H 0.0433 0.4097 0.4103 0.040 Uiso 1 1 calc R U
C14 C -0.0526(5) 0.33724(19) 0.5726(3) 0.0225(9) Uani 1 1 d . .
H13 H -0.1512 0.3405 0.5290 0.034 Uiso 1 1 calc R U
H14 H -0.0840 0.3273 0.6363 0.034 Uiso 1 1 calc R U
H15 H 0.0180 0.3024 0.5515 0.034 Uiso 1 1 calc R U
C15 C 0.6553(4) 0.44268(18) 0.8161(2) 0.0122(7) Uani 1 1 d . .
C16 C 0.8126(4) 0.42515(19) 0.8764(3) 0.0164(7) Uani 1 1 d . .
H16 H 0.8756 0.3935 0.8423 0.025 Uiso 1 1 calc R U
H17 H 0.7845 0.4062 0.9364 0.025 Uiso 1 1 calc R U
H18 H 0.8783 0.4646 0.8889 0.025 Uiso 1 1 calc R U
C17 C 0.7021(5) 0.4594(2) 0.7155(3) 0.0175(8) Uani 1 1 d . .
H19 H 0.7871 0.4931 0.7192 0.026 Uiso 1 1 calc R U
H20 H 0.6053 0.4754 0.6774 0.026 Uiso 1 1 calc R U
H21 H 0.7436 0.4202 0.6858 0.026 Uiso 1 1 calc R U
C18 C 0.5807(4) 0.50276(17) 0.8611(3) 0.0148(7) Uani 1 1 d . .
H22 H 0.5574 0.4925 0.9262 0.022 Uiso 1 1 calc R U
H23 H 0.4788 0.5149 0.8244 0.022 Uiso 1 1 calc R U
H24 H 0.6582 0.5392 0.8614 0.022 Uiso 1 1 calc R U
C19 C 0.4006(4) 0.35227(16) 0.9094(2) 0.0100(6) Uani 1 1 d . .
C20 C 0.5151(4) 0.35094(18) 1.0007(2) 0.0138(7) Uani 1 1 d . .
H25 H 0.4528 0.3382 1.0540 0.021 Uiso 1 1 calc R U
H26 H 0.5622 0.3944 1.0125 0.021 Uiso 1 1 calc R U
H27 H 0.6032 0.3194 0.9938 0.021 Uiso 1 1 calc R U
C21 C 0.3268(4) 0.28415(17) 0.8911(2) 0.0142(7) Uani 1 1 d . .
H28 H 0.4151 0.2524 0.8858 0.021 Uiso 1 1 calc R U
H29 H 0.2559 0.2847 0.8321 0.021 Uiso 1 1 calc R U
H30 H 0.2623 0.2719 0.9437 0.021 Uiso 1 1 calc R U
C22 C 0.2576(4) 0.39926(16) 0.9237(3) 0.0133(7) Uani 1 1 d . .
H31 H 0.1800 0.3985 0.8674 0.020 Uiso 1 1 calc R U
H32 H 0.3001 0.4436 0.9337 0.020 Uiso 1 1 calc R U
H33 H 0.2017 0.3856 0.9791 0.020 Uiso 1 1 calc R U

loop_
_atom_site_aniso_label
_atom_site_aniso_U_11
_atom_site_aniso_U_22
_atom_site_aniso_U_33
_atom_site_aniso_U_23
_atom_site_aniso_U_13
_atom_site_aniso_U_12
Pt1 0.00926(7) 0.00673(11) 0.00868(7) 0.00023(4) 0.00020(4) -0.00003(4)
P1 0.0091(3) 0.0086(5) 0.0075(3) -0.0006(3) 0.0009(3) 0.0000(3)
S1 0.0133(4) 0.0108(5) 0.0080(3) -0.0016(3) -0.0015(3) 0.0010(3)
O1 0.0126(11) 0.0088(15) 0.0129(11) 0.0001(9) 0.0001(9) 0.0008(9)
O2 0.0231(13) 0.0113(15) 0.0147(12) -0.0062(10) -0.0058(10) 0.0022(10)
O3 0.0176(12) 0.0187(15) 0.0102(11) 0.0021(10) 0.0018(9) 0.0008(10)
C1 0.0121(14) 0.0098(19) 0.0111(14) -0.0012(12) -0.0019(12) 0.0029(12)
C2 0.0137(14) 0.0052(19) 0.0084(14) 0.0020(11) 0.0006(11) -0.0002(12)
C3 0.0162(15) 0.014(2) 0.0107(15) -0.0012(12) 0.0017(12) 0.0009(13)
C4 0.0191(16) 0.011(2) 0.0157(16) -0.0007(13) 0.0020(13) 0.0075(14)
C5 0.0164(16) 0.017(2) 0.0128(15) 0.0009(13) -0.0033(13) 0.0056(13)
C6 0.0168(16) 0.015(2) 0.0094(14) -0.0042(13) -0.0033(12) 0.0048(13)
C7 0.0119(14) 0.003(2) 0.0165(15) 0.0020(12) -0.0032(12) 0.0006(12)
C8 0.0189(16) 0.014(2) 0.0131(16) 0.0033(13) -0.0006(13) -0.0006(14)
C9 0.0239(19) 0.014(3) 0.0224(19) 0.0080(15) -0.0074(16) -0.0064(15)
C10 0.029(2) 0.006(2) 0.026(2) 0.0007(15) -0.0063(16) 0.0005(15)
C11 0.0221(19) 0.015(2) 0.0203(19) -0.0005(15) -0.0005(15) 0.0059(15)
C12 0.0161(16) 0.013(2) 0.0160(16) 0.0004(13) 0.0014(13) -0.0016(13)
S2 0.0123(4) 0.0140(5) 0.0138(4) 0.0004(3) -0.0019(3) 0.0014(3)
C13 0.025(2) 0.039(3) 0.0153(18) 0.0064(17) -0.0002(15) 0.0111(18)
C14 0.0145(17) 0.018(2) 0.034(2) 0.0005(17) -0.0070(15) -0.0036(14)
C15 0.0093(14) 0.015(2) 0.0126(15) -0.0030(13) 0.0001(11) -0.0009(12)
C16 0.0093(14) 0.020(2) 0.0197(17) -0.0023(15) 0.0003(13) -0.0004(13)
C17 0.0170(16) 0.021(2) 0.0153(16) 0.0011(14) 0.0047(13) -0.0039(14)
C18 0.0169(16) 0.007(2) 0.0201(17) -0.0023(13) 0.0003(13) -0.0052(13)
C19 0.0134(14) 0.0053(19) 0.0109(14) -0.0003(12) -0.0016(12) -0.0001(12)
C20 0.0170(16) 0.016(2) 0.0085(14) -0.0007(13) -0.0002(12) 0.0016(13)
C21 0.0149(15) 0.011(2) 0.0166(16) 0.0001(13) 0.0016(13) -0.0040(13)
C22 0.0128(15) 0.016(2) 0.0113(15) 0.0008(12) 0.0030(12) 0.0020(12)

loop_
_atom_type_symbol
_atom_type_description
_atom_type_scat_dispersion_real
_atom_type_scat_dispersion_imag
_atom_type_scat_source
C C 0.0033 0.0016 'International Tables Vol C Tables 4.2.6.8 and 6.1.1.4'
H H 0.0000 0.0000 'International Tables Vol C Tables 4.2.6.8 and 6.1.1.4'
P P 0.1023 0.0942 'International Tables Vol C Tables 4.2.6.8 and 6.1.1.4'
S S 0.1246 0.1234 'International Tables Vol C Tables 4.2.6.8 and 6.1.1.4'
O O 0.0106 0.0060 'International Tables Vol C Tables 4.2.6.8 and 6.1.1.4'
Pt Pt -1.7033 8.3905 'International Tables Vol C Tables 4.2.6.8 and 6.1.1.4'

loop_
_geom_angle_atom_site_label_1
_geom_angle_atom_site_label_2
_geom_angle_atom_site_label_3
_geom_angle
C7 Pt1 O1 172.13(10)
C7 Pt1 P1 99.54(9)
O1 Pt1 P1 88.14(6)
C7 Pt1 S2 83.35(9)
O1 Pt1 S2 89.15(6)
P1 Pt1 S2 174.44(3)
C1 P1 C19 103.15(16)
C1 P1 C15 103.65(16)
C19 P1 C15 112.99(14)
C1 P1 Pt1 112.80(10)
C19 P1 Pt1 108.09(10)
C15 P1 Pt1 115.49(11)
O3 S1 O2 115.32(16)
O3 S1 O1 112.62(15)
O2 S1 O1 110.15(16)
O3 S1 C2 107.20(15)
O2 S1 C2 106.27(15)
O1 S1 C2 104.44(15)
S1 O1 Pt1 114.23(14)
C6 C1 C2 116.1(3)
C6 C1 P1 117.4(2)
C2 C1 P1 126.5(2)
C3 C2 C1 121.2(3)
C3 C2 S1 114.8(2)
C1 C2 S1 124.0(3)
C4 C3 C2 121.4(3)
C4 C3 H1 119.3
C2 C3 H1 119.3
C3 C4 C5 118.4(3)
C3 C4 H2 120.8
C5 C4 H2 120.8
C6 C5 C4 120.2(3)
C6 C5 H3 119.9
C4 C5 H3 119.9
C5 C6 C1 122.5(3)
C5 C6 H4 118.7
C1 C6 H4 118.7
C12 C7 C8 115.7(3)
C12 C7 Pt1 125.0(3)
C8 C7 Pt1 119.2(3)
C9 C8 C7 121.1(4)
C9 C8 H5 119.5
C7 C8 H5 119.5
C10 C9 C8 121.1(4)
C10 C9 H6 119.5
C8 C9 H6 119.5
C11 C10 C9 118.8(4)
C11 C10 H7 120.6
C9 C10 H7 120.6
C12 C11 C10 120.2(4)
C12 C11 H8 119.9
C10 C11 H8 119.9
C11 C12 C7 122.9(4)
C11 C12 H9 118.5
C7 C12 H9 118.5
C14 S2 C13 100.5(2)
C14 S2 Pt1 105.33(12)
C13 S2 Pt1 105.66(14)
S2 C13 H10 109.5
S2 C13 H11 109.5
H10 C13 H11 109.5
S2 C13 H12 109.5
H10 C13 H12 109.5
H11 C13 H12 109.5
S2 C14 H13 109.5
S2 C14 H14 109.5
H13 C14 H14 109.5
S2 C14 H15 109.5
H13 C14 H15 109.5
H14 C14 H15 109.5
C16 C15 C18 107.5(3)
C16 C15 C17 108.0(3)
C18 C15 C17 110.0(3)
C16 C15 P1 117.1(3)
C18 C15 P1 109.9(2)
C17 C15 P1 104.2(2)
C15 C16 H16 109.5
C15 C16 H17 109.5
H16 C16 H17 109.5
C15 C16 H18 109.5
H16 C16 H18 109.5
H17 C16 H18 109.5
C15 C17 H19 109.5
C15 C17 H20 109.5
H19 C17 H20 109.5
C15 C17 H21 109.5
H19 C17 H21 109.5
H20 C17 H21 109.5
C15 C18 H22 109.5
C15 C18 H23 109.5
H22 C18 H23 109.5
C15 C18 H24 109.5
H22 C18 H24 109.5
H23 C18 H24 109.5
C21 C19 C20 109.4(3)
C21 C19 C22 107.3(3)
C20 C19 C22 108.7(3)
C21 C19 P1 106.1(2)
C20 C19 P1 116.9(2)
C22 C19 P1 108.1(2)
C19 C20 H25 109.5
C19 C20 H26 109.5
H25 C20 H26 109.5
C19 C20 H27 109.5
H25 C20 H27 109.5
H26 C20 H27 109.5
C19 C21 H28 109.5
C19 C21 H29 109.5
H28 C21 H29 109.5
C19 C21 H30 109.5
H28 C21 H30 109.5
H29 C21 H30 109.5
C19 C22 H31 109.5
C19 C22 H32 109.5
H31 C22 H32 109.5
C19 C22 H33 109.5
H31 C22 H33 109.5
H32 C22 H33 109.5

loop_
_geom_bond_atom_site_label_1
_geom_bond_atom_site_label_2
_geom_bond_distance
Pt1 C7 2.009(4)
Pt1 O1 2.145(2)
Pt1 P1 2.3134(8)
Pt1 S2 2.3398(9)
P1 C1 1.866(4)
P1 C19 1.895(4)
P1 C15 1.893(4)
S1 O3 1.446(3)
S1 O2 1.450(3)
S1 O1 1.496(3)
S1 C2 1.780(3)
C1 C6 1.403(4)
C1 C2 1.406(4)
C2 C3 1.386(5)
C3 C4 1.385(4)
C3 H1 0.9500
C4 C5 1.385(5)
C4 H2 0.9500
C5 C6 1.384(5)
C5 H3 0.9500
C6 H4 0.9500
C7 C12 1.407(5)
C7 C8 1.419(5)
C8 C9 1.390(5)
C8 H5 0.9500
C9 C10 1.388(6)
C9 H6 0.9500
C10 C11 1.389(6)
C10 H7 0.9500
C11 C12 1.377(6)
C11 H8 0.9500
C12 H9 0.9500
S2 C14 1.808(4)
S2 C13 1.805(4)
C13 H10 0.9800
C13 H11 0.9800
C13 H12 0.9800
C14 H13 0.9800
C14 H14 0.9800
C14 H15 0.9800
C15 C16 1.532(4)
C15 C18 1.537(5)
C15 C17 1.544(5)
C16 H16 0.9800
C16 H17 0.9800
C16 H18 0.9800
C17 H19 0.9800
C17 H20 0.9800
C17 H21 0.9800
C18 H22 0.9800
C18 H23 0.9800
C18 H24 0.9800
C19 C21 1.536(5)
C19 C20 1.537(4)
C19 C22 1.543(5)
C20 H25 0.9800
C20 H26 0.9800
C20 H27 0.9800
C21 H28 0.9800
C21 H29 0.9800
C21 H30 0.9800
C22 H31 0.9800
C22 H32 0.9800
C22 H33 0.9800

loop_
_geom_torsion_atom_site_label_1
_geom_torsion_atom_site_label_2
_geom_torsion_atom_site_label_3
_geom_torsion_atom_site_label_4
_geom_torsion
O3 S1 O1 Pt1 -32.81(18)
O2 S1 O1 Pt1 -163.09(13)
C2 S1 O1 Pt1 83.17(16)
C19 P1 C1 C6 -58.7(3)
C15 P1 C1 C6 59.3(3)
Pt1 P1 C1 C6 -175.1(3)
C19 P1 C1 C2 118.1(3)
C15 P1 C1 C2 -123.9(3)
Pt1 P1 C1 C2 1.7(4)
C6 C1 C2 C3 -2.3(5)
P1 C1 C2 C3 -179.1(3)
C6 C1 C2 S1 177.8(3)
P1 C1 C2 S1 1.0(5)
O3 S1 C2 C3 -102.0(3)
O2 S1 C2 C3 21.9(3)
O1 S1 C2 C3 138.3(3)
O3 S1 C2 C1 78.0(3)
O2 S1 C2 C1 -158.2(3)
O1 S1 C2 C1 -41.7(3)
C1 C2 C3 C4 0.1(6)
S1 C2 C3 C4 -180.0(3)
C2 C3 C4 C5 1.2(6)
C3 C4 C5 C6 -0.3(6)
C4 C5 C6 C1 -2.1(6)
C2 C1 C6 C5 3.3(6)
P1 C1 C6 C5 -179.6(3)
C12 C7 C8 C9 5.0(5)
Pt1 C7 C8 C9 -179.0(3)
C7 C8 C9 C10 -0.8(6)
C8 C9 C10 C11 -2.8(6)
C9 C10 C11 C12 1.8(6)
C10 C11 C12 C7 2.8(6)
C8 C7 C12 C11 -6.0(5)
Pt1 C7 C12 C11 178.3(3)
C1 P1 C15 C16 -44.7(3)
C19 P1 C15 C16 66.3(3)
Pt1 P1 C15 C16 -168.5(2)
C1 P1 C15 C18 -167.7(2)
C19 P1 C15 C18 -56.8(3)
Pt1 P1 C15 C18 68.4(2)
C1 P1 C15 C17 74.5(3)
C19 P1 C15 C17 -174.6(2)
Pt1 P1 C15 C17 -49.4(3)
C1 P1 C19 C21 -48.0(2)
C15 P1 C19 C21 -159.2(2)
Pt1 P1 C19 C21 71.7(2)
C1 P1 C19 C20 74.3(3)
C15 P1 C19 C20 -37.0(3)
Pt1 P1 C19 C20 -166.1(2)
C1 P1 C19 C22 -162.8(2)
C15 P1 C19 C22 85.9(2)
Pt1 P1 C19 C22 -43.2(2)
